data_4064423
loop_
_publ_author_name
'Kiyokawa, Kensuke'
'Yasuda, Makoto'
'Baba, Akio'

_publ_section_title
;
 Substituted Butenylindium Generated by Transmetalation of
 Cyclopropylmethylstannane with Indium Iodide: Synthesis and
 Characterization of Monobutenylindium
;
_journal_issue 7
_journal_name_full Organometallics
_journal_page_first 2039
_journal_paper_doi 10.1021/om200094m
_journal_volume 30
_journal_year 2011
_chemical_formula_moiety 'C25 H26 I2 In P'
_chemical_formula_sum 'C25 H26 I2 In P'
_chemical_formula_weight 726.08
_space_group_IT_number 2
_symmetry_cell_setting triclinic
_symmetry_Int_Tables_number 2
_symmetry_space_group_name_Hall '-P 1'
_symmetry_space_group_name_H-M 'P -1'
_atom_sites_solution_hydrogens geom
_atom_sites_solution_primary direct
_atom_sites_solution_secondary difmap
_cell_angle_alpha 112.688(2)
_cell_angle_beta 96.721(3)
_cell_angle_gamma 104.982(3)
_cell_formula_units_Z 2
_cell_length_a 9.5951(8)
_cell_length_b 11.9060(10)
_cell_length_c 13.2587(9)
_cell_measurement_reflns_used 12177
_cell_measurement_temperature 123
_cell_measurement_theta_max 30.50
_cell_measurement_theta_min 3.12
_cell_volume 1309.43(18)
_computing_cell_refinement 'RAPID AUTO'
_computing_data_collection 'RAPID AUTO (Rigaku, ????)'
_computing_data_reduction 'RAPID AUTO'
_computing_molecular_graphics 'CrystalStructure 4.0'
_computing_publication_material 'CrystalStructure 4.0 (Rigaku, 2010)'
_computing_structure_refinement 'CRYSTALS (Carruthers, et al., 1999)'
_computing_structure_solution 'DIRDIF99-PATTY (Gould, et al., 1999)'
_diffrn_ambient_temperature 123
_diffrn_detector_area_resol_mean 10.000
_diffrn_measured_fraction_theta_full 0.977
_diffrn_measured_fraction_theta_max 0.977
_diffrn_measurement_device_type 'Rigaku R-AXIS RAPID'
_diffrn_measurement_method \w
_diffrn_radiation_type 'Mo K\a'
_diffrn_radiation_wavelength 0.71075
_diffrn_reflns_av_R_equivalents 0.0760
_diffrn_reflns_limit_h_max 13
_diffrn_reflns_limit_h_min -13
_diffrn_reflns_limit_k_max 16
_diffrn_reflns_limit_k_min -16
_diffrn_reflns_limit_l_max 18
_diffrn_reflns_limit_l_min -17
_diffrn_reflns_number 16281
_diffrn_reflns_theta_full 30.50
_diffrn_reflns_theta_max 30.50
_diffrn_standards_number 0
_exptl_absorpt_coefficient_mu 3.330
_exptl_absorpt_correction_T_max 0.189
_exptl_absorpt_correction_T_min 0.108
_exptl_absorpt_correction_type multi-scan
_exptl_absorpt_process_details 'ABSCOR (Rigaku, 1995)'
_exptl_crystal_colour colorless
_exptl_crystal_density_diffrn 1.841
_exptl_crystal_density_method 'not measured'
_exptl_crystal_description prism
_exptl_crystal_F_000 692.00
_exptl_crystal_size_max 0.700
_exptl_crystal_size_mid 0.600
_exptl_crystal_size_min 0.500
_refine_diff_density_max 2.370
_refine_diff_density_min -1.250
_refine_ls_extinction_method none
_refine_ls_goodness_of_fit_ref 1.011
_refine_ls_hydrogen_treatment constr
_refine_ls_number_parameters 288
_refine_ls_number_reflns 5299
_refine_ls_R_factor_gt 0.0463
_refine_ls_shift/su_max 0.000
_refine_ls_structure_factor_coef F
_refine_ls_weighting_details 'w = 1/[0.0002Fo^2^ + 1.0000\s(Fo^2^)]'
_refine_ls_weighting_scheme calc
_refine_ls_wR_factor_ref 0.0532
_reflns_number_gt 4223
_reflns_number_total 7774
_reflns_threshold_expression F>2.0\s(F)
_cod_data_source_file om200094m_si_002.cif
_cod_data_source_block 1021-2
_cod_original_cell_volume 1309.44(18)
_cod_database_code 4064423

loop_
_symmetry_equiv_pos_site_id
_symmetry_equiv_pos_as_xyz
1 +X,+Y,+Z
2 -X,-Y,-Z

loop_
_atom_site_label
_atom_site_type_symbol
_atom_site_fract_x
_atom_site_fract_y
_atom_site_fract_z
_atom_site_U_iso_or_equiv
_atom_site_adp_type
_atom_site_occupancy
_atom_site_symmetry_multiplicity
_atom_site_calc_flag
_atom_site_refinement_flags
I(1) I 0.75522(6) 0.32713(4) 0.81430(4) 0.04838(16) Uani 1.0 2 d .
I(2) I 0.42561(5) 0.43775(5) 0.65140(3) 0.04492(14) Uani 1.0 2 d .
In(1) In 0.71534(5) 0.44818(4) 0.68177(3) 0.03080(13) Uani 1.0 2 d .
P(1) P 0.84210(17) 0.68769(15) 0.83691(12) 0.0274(4) Uani 1.0 2 d .
C(1) C 0.8145(9) 0.4347(7) 0.5408(6) 0.054(3) Uani 1.0 2 d .
C(2) C 0.8387(8) 0.3110(7) 0.4768(5) 0.041(2) Uani 1.0 2 d .
C(3) C 0.6971(9) 0.1973(7) 0.4372(6) 0.054(3) Uani 1.0 2 d .
C(4) C 0.7031(17) 0.0826(13) 0.4253(16) 0.198(8) Uani 1.0 2 d .
C(5) C 0.8206(17) 0.0660(11) 0.4908(10) 0.112(6) Uani 1.0 2 d .
C(6) C 0.9601(16) 0.1662(14) 0.5109(14) 0.149(7) Uani 1.0 2 d .
C(7) C 0.9616(10) 0.2946(10) 0.5444(7) 0.071(3) Uani 1.0 2 d .
C(8) C 1.0417(7) 0.7329(6) 0.8544(5) 0.0331(17) Uani 1.0 2 d .
C(9) C 1.1240(8) 0.8391(7) 0.8420(6) 0.047(2) Uani 1.0 2 d .
C(10) C 1.2747(9) 0.8635(8) 0.8499(6) 0.063(3) Uani 1.0 2 d .
C(11) C 1.3429(9) 0.7831(10) 0.8693(7) 0.068(3) Uani 1.0 2 d .
C(12) C 1.2633(9) 0.6768(9) 0.8815(6) 0.061(3) Uani 1.0 2 d .
C(13) C 1.1124(8) 0.6523(7) 0.8738(6) 0.046(3) Uani 1.0 2 d .
C(14) C 0.8086(7) 0.7191(6) 0.9756(5) 0.0288(17) Uani 1.0 2 d .
C(15) C 0.6645(8) 0.6625(7) 0.9808(6) 0.046(2) Uani 1.0 2 d .
C(16) C 0.6351(9) 0.6897(8) 1.0868(6) 0.060(3) Uani 1.0 2 d .
C(17) C 0.7434(9) 0.7641(8) 1.1823(6) 0.057(3) Uani 1.0 2 d .
C(18) C 0.8853(9) 0.8217(8) 1.1769(6) 0.057(3) Uani 1.0 2 d .
C(19) C 0.9162(8) 0.7953(7) 1.0710(5) 0.046(2) Uani 1.0 2 d .
C(20) C 0.7828(7) 0.7989(6) 0.7951(5) 0.0349(18) Uani 1.0 2 d .
C(21) C 0.7537(7) 0.9047(6) 0.8720(6) 0.0350(18) Uani 1.0 2 d .
C(22) C 0.7079(7) 0.9873(6) 0.8364(6) 0.0398(19) Uani 1.0 2 d .
C(23) C 0.6893(9) 0.9659(7) 0.7262(7) 0.056(3) Uani 1.0 2 d .
C(24) C 0.7164(10) 0.8578(7) 0.6462(6) 0.064(3) Uani 1.0 2 d .
C(25) C 0.7625(9) 0.7776(7) 0.6840(6) 0.053(3) Uani 1.0 2 d .
H(1) H 0.9071 0.5026 0.5677 0.0667 Uiso 1.0 2 calc R
H(2) H 0.7489 0.4462 0.4890 0.0667 Uiso 1.0 2 calc R
H(3) H 0.8681 0.3127 0.4113 0.0479 Uiso 1.0 2 calc R
H(4) H 0.6047 0.2066 0.4147 0.0639 Uiso 1.0 2 calc R
H(5) H 0.6185 0.0081 0.3816 0.2171 Uiso 1.0 2 calc R
H(6) H 0.8259 -0.0173 0.4487 0.1716 Uiso 1.0 2 calc R
H(7) H 0.8060 0.0741 0.5626 0.1716 Uiso 1.0 2 calc R
H(8) H 0.9872 0.1414 0.4408 0.2042 Uiso 1.0 2 calc R
H(9) H 1.0337 0.1666 0.5657 0.2041 Uiso 1.0 2 calc R
H(10) H 1.0535 0.3458 0.5412 0.0926 Uiso 1.0 2 calc R
H(11) H 0.9525 0.3252 0.6201 0.0927 Uiso 1.0 2 calc R
H(12) H 1.0761 0.8938 0.8276 0.0533 Uiso 1.0 2 calc R
H(13) H 1.3320 0.9370 0.8430 0.0658 Uiso 1.0 2 calc R
H(14) H 1.4462 0.8000 0.8734 0.0755 Uiso 1.0 2 calc R
H(15) H 1.3102 0.6210 0.8949 0.0694 Uiso 1.0 2 calc R
H(16) H 1.0554 0.5797 0.8821 0.0568 Uiso 1.0 2 calc R
H(17) H 0.5889 0.6060 0.9140 0.0492 Uiso 1.0 2 calc R
H(18) H 0.5367 0.6534 1.0910 0.0662 Uiso 1.0 2 calc R
H(19) H 0.7203 0.7802 1.2532 0.0672 Uiso 1.0 2 calc R
H(20) H 0.9618 0.8751 1.2439 0.0650 Uiso 1.0 2 calc R
H(21) H 1.0136 0.8340 1.0662 0.0523 Uiso 1.0 2 calc R
H(22) H 0.7662 0.9197 0.9488 0.0395 Uiso 1.0 2 calc R
H(23) H 0.6862 1.0578 0.8885 0.0449 Uiso 1.0 2 calc R
H(24) H 0.6600 1.0238 0.7023 0.0662 Uiso 1.0 2 calc R
H(25) H 0.7046 0.8421 0.5693 0.0726 Uiso 1.0 2 calc R
H(26) H 0.7805 0.7048 0.6318 0.0616 Uiso 1.0 2 calc R

loop_
_atom_site_aniso_label
_atom_site_aniso_U_11
_atom_site_aniso_U_22
_atom_site_aniso_U_33
_atom_site_aniso_U_12
_atom_site_aniso_U_13
_atom_site_aniso_U_23
I(1) 0.0705(4) 0.0441(3) 0.0600(3) 0.0354(3) 0.0360(3) 0.0363(3)
I(2) 0.0341(3) 0.0549(4) 0.0359(3) 0.0085(3) 0.00158(19) 0.0156(2)
In(1) 0.0381(3) 0.0247(3) 0.0300(3) 0.0104(2) 0.01365(19) 0.01080(18)
P(1) 0.0284(9) 0.0267(9) 0.0259(8) 0.0082(7) 0.0073(7) 0.0106(7)
C(1) 0.073(6) 0.049(5) 0.045(4) 0.015(4) 0.029(4) 0.026(4)
C(2) 0.041(4) 0.047(5) 0.033(4) 0.012(4) 0.013(3) 0.015(3)
C(3) 0.057(6) 0.048(5) 0.055(5) 0.020(4) 0.022(4) 0.017(4)
C(4) 0.131(13) 0.085(10) 0.33(3) -0.025(9) -0.089(14) 0.116(13)
C(5) 0.212(14) 0.089(9) 0.128(10) 0.109(9) 0.113(10) 0.082(8)
C(6) 0.139(13) 0.149(13) 0.222(17) 0.077(11) 0.029(12) 0.130(14)
C(7) 0.068(6) 0.111(8) 0.052(5) 0.056(6) 0.031(5) 0.031(5)
C(8) 0.028(4) 0.037(4) 0.028(3) 0.009(3) 0.012(3) 0.008(3)
C(9) 0.044(5) 0.042(5) 0.047(4) 0.008(4) 0.021(4) 0.013(4)
C(10) 0.051(6) 0.061(6) 0.053(5) -0.003(5) 0.027(4) 0.009(4)
C(11) 0.035(5) 0.086(7) 0.068(6) 0.013(5) 0.021(4) 0.019(5)
C(12) 0.038(5) 0.075(7) 0.061(5) 0.022(5) 0.012(4) 0.017(5)
C(13) 0.033(4) 0.056(5) 0.053(5) 0.017(4) 0.015(4) 0.024(4)
C(14) 0.030(4) 0.031(4) 0.033(3) 0.013(3) 0.014(3) 0.018(3)
C(15) 0.030(4) 0.056(5) 0.037(4) 0.008(4) 0.013(3) 0.009(4)
C(16) 0.042(5) 0.079(6) 0.044(4) 0.002(5) 0.024(4) 0.021(4)
C(17) 0.061(6) 0.074(6) 0.033(4) 0.013(5) 0.026(4) 0.022(4)
C(18) 0.059(6) 0.071(6) 0.033(4) 0.014(5) 0.008(4) 0.020(4)
C(19) 0.033(4) 0.063(5) 0.035(4) 0.003(4) 0.006(3) 0.022(4)
C(20) 0.037(4) 0.032(4) 0.041(4) 0.010(3) 0.008(3) 0.022(3)
C(21) 0.032(4) 0.027(4) 0.039(4) 0.008(3) 0.003(3) 0.011(3)
C(22) 0.037(4) 0.027(4) 0.048(4) 0.007(3) 0.006(4) 0.013(3)
C(23) 0.068(6) 0.033(5) 0.064(5) 0.011(4) -0.003(5) 0.027(4)
C(24) 0.111(8) 0.034(5) 0.037(4) 0.015(5) -0.006(5) 0.016(4)
C(25) 0.092(6) 0.028(4) 0.034(4) 0.020(4) 0.011(4) 0.011(3)

loop_
_atom_type_symbol
_atom_type_description
_atom_type_scat_dispersion_real
_atom_type_scat_dispersion_imag
_atom_type_scat_source
C C 0.003 0.002
;
International Tables for Crystallography
(1992, Vol. C, Tables 4.2.6.8 and 6.1.1.4)
;
H H 0.000 0.000
;
International Tables for Crystallography
(1992, Vol. C, Table 6.1.1.4)
;
I I -0.474 1.812
;
International Tables for Crystallography
(1992, Vol. C, Tables 4.2.6.8 and 6.1.1.4)
;
In In -0.728 1.310
;
International Tables for Crystallography
(1992, Vol. C, Tables 4.2.6.8 and 6.1.1.4)
;
P P 0.102 0.094
;
International Tables for Crystallography
(1992, Vol. C, Tables 4.2.6.8 and 6.1.1.4)
;

loop_
_geom_angle_atom_site_label_1
_geom_angle_atom_site_label_2
_geom_angle_atom_site_label_3
_geom_angle
_geom_angle_publ_flag
I(1) In(1) I(2) 107.00(3) yes
I(1) In(1) P(1) 97.95(5) yes
I(1) In(1) C(1) 124.8(3) yes
I(2) In(1) P(1) 99.68(5) yes
I(2) In(1) C(1) 116.5(3) yes
P(1) In(1) C(1) 106.03(18) yes
In(1) P(1) C(8) 109.4(2) yes
In(1) P(1) C(14) 115.7(2) yes
In(1) P(1) C(20) 111.20(17) yes
C(8) P(1) C(14) 106.7(3) yes
C(8) P(1) C(20) 106.8(4) yes
C(14) P(1) C(20) 106.5(4) yes
In(1) C(1) C(2) 116.7(6) yes
C(1) C(2) C(3) 111.6(7) yes
C(1) C(2) C(7) 111.1(6) yes
C(3) C(2) C(7) 111.2(8) yes
C(2) C(3) C(4) 120.3(10) yes
C(3) C(4) C(5) 123.5(10) yes
C(4) C(5) C(6) 108.7(14) yes
C(5) C(6) C(7) 118.9(14) yes
C(2) C(7) C(6) 115.4(8) yes
P(1) C(8) C(9) 122.6(7) yes
P(1) C(8) C(13) 118.0(6) yes
C(9) C(8) C(13) 119.3(7) yes
C(8) C(9) C(10) 119.5(9) yes
C(9) C(10) C(11) 120.5(9) yes
C(10) C(11) C(12) 121.0(8) yes
C(11) C(12) C(13) 118.6(10) yes
C(8) C(13) C(12) 121.1(8) yes
P(1) C(14) C(15) 117.4(4) yes
P(1) C(14) C(19) 122.3(6) yes
C(15) C(14) C(19) 120.3(7) yes
C(14) C(15) C(16) 118.2(6) yes
C(15) C(16) C(17) 121.5(7) yes
C(16) C(17) C(18) 120.0(8) yes
C(17) C(18) C(19) 118.9(6) yes
C(14) C(19) C(18) 120.9(7) yes
P(1) C(20) C(21) 122.0(6) yes
P(1) C(20) C(25) 119.1(6) yes
C(21) C(20) C(25) 119.0(8) yes
C(20) C(21) C(22) 120.1(7) yes
C(21) C(22) C(23) 120.5(7) yes
C(22) C(23) C(24) 120.3(9) yes
C(23) C(24) C(25) 118.0(8) yes
C(20) C(25) C(24) 122.1(7) yes
In(1) C(1) H(1) 108.365 no
In(1) C(1) H(2) 106.910 no
C(2) C(1) H(1) 108.601 no
C(2) C(1) H(2) 106.594 no
H(1) C(1) H(2) 109.463 no
C(1) C(2) H(3) 108.370 no
C(3) C(2) H(3) 106.906 no
C(7) C(2) H(3) 107.385 no
C(2) C(3) H(4) 119.355 no
C(4) C(3) H(4) 120.174 no
C(3) C(4) H(5) 118.966 no
C(5) C(4) H(5) 116.640 no
C(4) C(5) H(6) 107.764 no
C(4) C(5) H(7) 113.303 no
C(6) C(5) H(6) 110.794 no
C(6) C(5) H(7) 106.838 no
H(6) C(5) H(7) 109.462 no
C(5) C(6) H(8) 105.296 no
C(5) C(6) H(9) 109.135 no
C(7) C(6) H(8) 106.272 no
C(7) C(6) H(9) 107.538 no
H(8) C(6) H(9) 109.462 no
C(2) C(7) H(10) 108.030 no
C(2) C(7) H(11) 107.628 no
C(6) C(7) H(10) 109.575 no
C(6) C(7) H(11) 106.649 no
H(10) C(7) H(11) 109.460 no
C(8) C(9) H(12) 119.648 no
C(10) C(9) H(12) 120.812 no
C(9) C(10) H(13) 119.905 no
C(11) C(10) H(13) 119.612 no
C(10) C(11) H(14) 119.771 no
C(12) C(11) H(14) 119.207 no
C(11) C(12) H(15) 121.142 no
C(13) C(12) H(15) 120.234 no
C(8) C(13) H(16) 118.828 no
C(12) C(13) H(16) 120.089 no
C(14) C(15) H(17) 120.838 no
C(16) C(15) H(17) 120.910 no
C(15) C(16) H(18) 118.747 no
C(17) C(16) H(18) 119.759 no
C(16) C(17) H(19) 119.589 no
C(18) C(17) H(19) 120.281 no
C(17) C(18) H(20) 120.510 no
C(19) C(18) H(20) 120.501 no
C(14) C(19) H(21) 119.385 no
C(18) C(19) H(21) 119.679 no
C(20) C(21) H(22) 119.626 no
C(22) C(21) H(22) 120.297 no
C(21) C(22) H(23) 119.756 no
C(23) C(22) H(23) 119.711 no
C(22) C(23) H(24) 120.301 no
C(24) C(23) H(24) 119.366 no
C(23) C(24) H(25) 121.266 no
C(25) C(24) H(25) 120.719 no
C(20) C(25) H(26) 118.748 no
C(24) C(25) H(26) 119.127 no

loop_
_geom_bond_atom_site_label_1
_geom_bond_atom_site_label_2
_geom_bond_distance
_geom_bond_publ_flag
I(1) In(1) 2.7189(8) yes
I(2) In(1) 2.7252(8) yes
In(1) P(1) 2.6341(14) yes
In(1) C(1) 2.165(9) yes
P(1) C(8) 1.811(7) yes
P(1) C(14) 1.815(7) yes
P(1) C(20) 1.808(9) yes
C(1) C(2) 1.484(11) yes
C(2) C(3) 1.513(10) yes
C(2) C(7) 1.496(14) yes
C(3) C(4) 1.33(2) yes
C(4) C(5) 1.44(3) yes
C(5) C(6) 1.46(2) yes
C(6) C(7) 1.41(2) yes
C(8) C(9) 1.388(11) yes
C(8) C(13) 1.390(13) yes
C(9) C(10) 1.382(12) yes
C(10) C(11) 1.372(16) yes
C(11) C(12) 1.378(15) yes
C(12) C(13) 1.384(11) yes
C(14) C(15) 1.395(9) yes
C(14) C(19) 1.347(8) yes
C(15) C(16) 1.395(11) yes
C(16) C(17) 1.349(9) yes
C(17) C(18) 1.380(12) yes
C(18) C(19) 1.402(11) yes
C(20) C(21) 1.401(9) yes
C(20) C(25) 1.375(10) yes
C(21) C(22) 1.385(12) yes
C(22) C(23) 1.363(12) yes
C(23) C(24) 1.426(11) yes
C(24) C(25) 1.376(14) yes
C(1) H(1) 0.950 no
C(1) H(2) 0.950 no
C(2) H(3) 0.950 no
C(3) H(4) 0.950 no
C(4) H(5) 0.950 no
C(5) H(6) 0.950 no
C(5) H(7) 0.950 no
C(6) H(8) 0.950 no
C(6) H(9) 0.950 no
C(7) H(10) 0.950 no
C(7) H(11) 0.950 no
C(9) H(12) 0.950 no
C(10) H(13) 0.950 no
C(11) H(14) 0.950 no
C(12) H(15) 0.950 no
C(13) H(16) 0.950 no
C(15) H(17) 0.950 no
C(16) H(18) 0.950 no
C(17) H(19) 0.950 no
C(18) H(20) 0.950 no
C(19) H(21) 0.950 no
C(21) H(22) 0.950 no
C(22) H(23) 0.950 no
C(23) H(24) 0.950 no
C(24) H(25) 0.950 no
C(25) H(26) 0.950 no

loop_
_geom_contact_atom_site_label_1
_geom_contact_atom_site_label_2
_geom_contact_distance
_geom_contact_publ_flag
_geom_contact_site_symmetry_2
In(1) C(3) 3.405(7) no .
In(1) C(7) 3.593(10) no .
C(2) C(5) 2.956(17) no .
C(3) C(6) 2.76(2) no .
C(4) C(7) 2.790(14) no .
C(8) C(11) 2.762(11) no .
C(8) C(19) 3.142(10) no .
C(8) C(25) 3.580(12) no .
C(9) C(12) 2.783(14) no .
C(9) C(20) 3.134(10) no .
C(9) C(25) 3.572(11) no .
C(10) C(13) 2.748(13) no .
C(13) C(14) 3.500(11) no .
C(13) C(19) 3.557(11) no .
C(14) C(17) 2.762(10) no .
C(14) C(21) 3.133(11) no .
C(15) C(18) 2.770(8) no .
C(15) C(20) 3.574(12) no .
C(16) C(19) 2.735(11) no .
C(20) C(23) 2.779(13) no .
C(21) C(24) 2.786(11) no .
C(22) C(25) 2.761(10) no .
C(19) C(22) 3.591(9) no 2_777
C(22) C(19) 3.591(9) no 2_777
I(1) H(11) 3.3659 no .
I(1) H(16) 3.3125 no .
I(2) H(17) 3.2105 no .
In(1) H(4) 3.4093 no .
In(1) H(11) 3.0369 no .
In(1) H(16) 3.5036 no .
In(1) H(17) 3.4744 no .
In(1) H(26) 3.2926 no .
P(1) H(12) 2.9200 no .
P(1) H(16) 2.8053 no .
P(1) H(17) 2.8321 no .
P(1) H(21) 2.8720 no .
P(1) H(22) 2.9142 no .
P(1) H(26) 2.8114 no .
C(1) H(4) 2.6656 no .
C(1) H(10) 2.7637 no .
C(1) H(11) 2.4868 no .
C(1) H(26) 3.0895 no .
C(2) H(5) 3.3148 no .
C(2) H(7) 3.3834 no .
C(2) H(8) 2.6909 no .
C(2) H(9) 3.2487 no .
C(3) H(1) 3.2880 no .
C(3) H(2) 2.6631 no .
C(3) H(6) 3.1568 no .
C(3) H(7) 2.8764 no .
C(3) H(8) 3.0240 no .
C(3) H(10) 3.2572 no .
C(3) H(11) 2.8350 no .
C(4) H(3) 2.8750 no .
C(4) H(8) 2.5953 no .
C(4) H(9) 3.1729 no .
C(4) H(11) 3.1568 no .
C(5) H(3) 3.4283 no .
C(5) H(4) 3.2744 no .
C(5) H(10) 3.2590 no .
C(5) H(11) 2.7309 no .
C(6) H(3) 2.8047 no .
C(6) H(5) 3.1981 no .
C(7) H(1) 2.5726 no .
C(7) H(2) 3.2470 no .
C(7) H(4) 3.3404 no .
C(7) H(6) 3.2514 no .
C(7) H(7) 2.7787 no .
C(8) H(1) 3.5519 no .
C(8) H(13) 3.2515 no .
C(8) H(15) 3.2715 no .
C(8) H(21) 2.6736 no .
C(8) H(26) 3.4905 no .
C(9) H(14) 3.2461 no .
C(9) H(16) 3.2492 no .
C(9) H(21) 3.2880 no .
C(9) H(26) 3.5887 no .
C(10) H(15) 3.2550 no .
C(11) H(12) 3.2512 no .
C(11) H(16) 3.2372 no .
C(12) H(13) 3.2464 no .
C(13) H(12) 3.2546 no .
C(13) H(14) 3.2327 no .
C(13) H(21) 3.0757 no .
C(14) H(16) 3.3214 no .
C(14) H(18) 3.2500 no .
C(14) H(20) 3.2449 no .
C(14) H(22) 2.6675 no .
C(15) H(19) 3.2480 no .
C(15) H(21) 3.2344 no .
C(15) H(22) 3.1716 no .
C(16) H(20) 3.2226 no .
C(17) H(17) 3.2488 no .
C(17) H(21) 3.2534 no .
C(18) H(18) 3.2223 no .
C(19) H(16) 3.4981 no .
C(19) H(17) 3.2359 no .
C(19) H(19) 3.2601 no .
C(19) H(22) 3.0492 no .
C(20) H(12) 2.6606 no .
C(20) H(17) 3.5345 no .
C(20) H(23) 3.2700 no .
C(20) H(25) 3.2632 no .
C(21) H(12) 3.2419 no .
C(21) H(24) 3.2451 no .
C(21) H(26) 3.2462 no .
C(22) H(25) 3.2789 no .
C(23) H(22) 3.2420 no .
C(23) H(26) 3.2643 no .
C(24) H(23) 3.2782 no .
C(25) H(12) 3.0104 no .
C(25) H(22) 3.2478 no .
C(25) H(24) 3.2582 no .
H(1) H(3) 2.3056 no .
H(1) H(4) 3.5739 no .
H(1) H(10) 2.5583 no .
H(1) H(11) 2.5824 no .
H(1) H(26) 2.8589 no .
H(2) H(3) 2.2028 no .
H(2) H(4) 2.5485 no .
H(2) H(10) 3.5248 no .
H(2) H(11) 3.3923 no .
H(2) H(26) 2.8356 no .
H(3) H(4) 2.5305 no .
H(3) H(8) 2.7086 no .
H(3) H(10) 2.1642 no .
H(3) H(11) 2.7275 no .
H(4) H(5) 2.2742 no .
H(5) H(6) 2.2240 no .
H(5) H(7) 2.5332 no .
H(5) H(8) 3.3369 no .
H(6) H(8) 2.1575 no .
H(6) H(9) 2.3612 no .
H(6) H(11) 3.5936 no .
H(7) H(8) 2.6842 no .
H(7) H(9) 2.1645 no .
H(7) H(11) 2.7043 no .
H(8) H(10) 2.1456 no .
H(8) H(11) 2.6653 no .
H(9) H(10) 2.2435 no .
H(9) H(11) 2.1293 no .
H(11) H(16) 3.4282 no .
H(12) H(13) 2.3419 no .
H(12) H(21) 3.5833 no .
H(12) H(22) 3.5680 no .
H(12) H(26) 3.2119 no .
H(13) H(14) 2.3138 no .
H(14) H(15) 2.3328 no .
H(15) H(16) 2.3387 no .
H(16) H(21) 3.2315 no .
H(17) H(18) 2.3406 no .
H(17) H(22) 3.5011 no .
H(18) H(19) 2.2894 no .
H(19) H(20) 2.3418 no .
H(20) H(21) 2.3546 no .
H(21) H(22) 3.2728 no .
H(22) H(23) 2.3358 no .
H(23) H(24) 2.3135 no .
H(24) H(25) 2.3850 no .
H(25) H(26) 2.3242 no .
I(1) H(18) 3.2262 no 2_667
I(1) H(24) 3.1497 no 1_545
I(2) H(2) 3.2597 no 2_666
I(2) H(10) 3.4069 no 1_455
I(2) H(19) 3.3706 no 2_667
I(2) H(25) 3.2703 no 2_666
I(2) H(26) 3.5353 no 2_666
C(1) H(1) 3.2343 no 2_766
C(1) H(3) 3.4732 no 2_766
C(1) H(10) 3.2276 no 2_766
C(2) H(1) 3.1255 no 2_766
C(3) H(13) 3.3729 no 2_766
C(3) H(24) 3.4914 no 2_666
C(4) H(13) 3.4440 no 2_766
C(4) H(19) 3.5007 no 1_544
C(4) H(24) 3.3603 no 2_666
C(5) H(9) 3.2916 no 2_756
C(5) H(19) 3.4286 no 1_544
C(5) H(20) 3.5842 no 2_767
C(5) H(24) 3.4921 no 1_545
C(5) H(25) 3.2111 no 1_545
C(6) H(6) 3.1632 no 2_756
C(6) H(20) 3.4970 no 2_767
C(6) H(25) 3.5178 no 2_766
C(7) H(1) 3.3560 no 2_766
C(7) H(26) 3.5974 no 2_766
C(8) H(3) 3.5965 no 2_766
C(8) H(23) 3.5558 no 2_777
C(9) H(3) 3.1618 no 2_766
C(9) H(22) 2.9425 no 2_777
C(9) H(23) 3.3950 no 2_777
C(10) H(3) 3.1737 no 2_766
C(10) H(22) 3.0646 no 2_777
C(10) H(23) 3.1701 no 2_777
C(11) H(23) 3.1248 no 2_777
C(12) H(17) 3.4616 no 1_655
C(12) H(23) 3.3084 no 2_777
C(13) H(23) 3.5092 no 2_777
C(15) H(14) 3.4597 no 1_455
C(15) H(15) 3.2998 no 1_455
C(15) H(18) 3.4400 no 2_667
C(16) H(15) 3.4754 no 1_455
C(17) H(6) 3.3269 no 1_566
C(17) H(9) 3.4216 no 2_767
C(18) H(6) 3.5643 no 1_566
C(18) H(9) 3.3503 no 2_767
C(18) H(12) 3.3359 no 2_777
C(19) H(12) 3.3933 no 2_777
C(20) H(14) 3.5074 no 1_455
C(21) H(14) 2.8958 no 1_455
C(21) H(21) 3.0583 no 2_777
C(22) H(13) 3.5179 no 1_455
C(22) H(14) 3.1238 no 1_455
C(22) H(21) 2.7327 no 2_777
C(23) H(4) 2.9115 no 2_666
C(23) H(5) 3.2690 no 2_666
C(23) H(7) 3.0988 no 1_565
C(23) H(20) 3.2838 no 2_777
C(23) H(21) 3.3121 no 2_777
C(24) H(4) 2.9066 no 2_666
C(24) H(7) 3.1438 no 1_565
C(24) H(8) 3.1913 no 2_766
C(24) H(20) 3.4737 no 2_777
C(25) H(8) 3.2246 no 2_766
H(1) C(1) 3.2343 no 2_766
H(1) C(2) 3.1255 no 2_766
H(1) C(7) 3.3560 no 2_766
H(1) H(1) 2.6688 no 2_766
H(1) H(2) 3.4247 no 2_766
H(1) H(3) 2.5497 no 2_766
H(1) H(10) 2.6963 no 2_766
H(2) I(2) 3.2597 no 2_666
H(2) H(1) 3.4247 no 2_766
H(2) H(10) 2.8988 no 2_766
H(3) C(1) 3.4732 no 2_766
H(3) C(8) 3.5965 no 2_766
H(3) C(9) 3.1618 no 2_766
H(3) C(10) 3.1737 no 2_766
H(3) H(1) 2.5497 no 2_766
H(3) H(12) 3.3811 no 2_766
H(3) H(13) 3.4192 no 2_766
H(3) H(26) 3.5303 no 2_766
H(4) C(23) 2.9115 no 2_666
H(4) C(24) 2.9066 no 2_666
H(4) H(13) 3.3882 no 2_766
H(4) H(24) 2.9287 no 2_666
H(4) H(25) 2.9226 no 2_666
H(5) C(23) 3.2690 no 2_666
H(5) H(13) 3.3447 no 2_766
H(5) H(19) 3.0674 no 1_544
H(5) H(24) 2.6414 no 2_666
H(6) C(6) 3.1632 no 2_756
H(6) C(17) 3.3269 no 1_544
H(6) C(18) 3.5643 no 1_544
H(6) H(6) 3.3136 no 2_756
H(6) H(8) 3.1576 no 2_756
H(6) H(9) 2.4601 no 2_756
H(6) H(19) 2.6192 no 1_544
H(6) H(20) 3.1192 no 1_544
H(6) H(25) 2.8650 no 1_545
H(7) C(23) 3.0988 no 1_545
H(7) C(24) 3.1438 no 1_545
H(7) H(9) 3.5507 no 2_756
H(7) H(20) 2.9464 no 2_767
H(7) H(24) 2.6049 no 1_545
H(7) H(25) 2.7219 no 1_545
H(8) C(24) 3.1913 no 2_766
H(8) C(25) 3.2246 no 2_766
H(8) H(6) 3.1576 no 2_756
H(8) H(9) 3.5870 no 2_756
H(8) H(12) 3.3793 no 2_766
H(8) H(20) 3.1614 no 1_544
H(8) H(25) 2.9349 no 2_766
H(8) H(26) 2.9996 no 2_766
H(9) C(5) 3.2916 no 2_756
H(9) C(17) 3.4216 no 2_767
H(9) C(18) 3.3503 no 2_767
H(9) H(6) 2.4601 no 2_756
H(9) H(7) 3.5507 no 2_756
H(9) H(8) 3.5870 no 2_756
H(9) H(9) 3.5036 no 2_756
H(9) H(19) 2.9098 no 2_767
H(9) H(20) 2.7520 no 2_767
H(9) H(25) 3.2508 no 2_766
H(10) I(2) 3.4069 no 1_655
H(10) C(1) 3.2276 no 2_766
H(10) H(1) 2.6963 no 2_766
H(10) H(2) 2.8988 no 2_766
H(10) H(26) 2.9064 no 2_766
H(12) C(18) 3.3359 no 2_777
H(12) C(19) 3.3933 no 2_777
H(12) H(3) 3.3811 no 2_766
H(12) H(8) 3.3793 no 2_766
H(12) H(20) 3.3243 no 2_777
H(12) H(21) 3.3811 no 2_777
H(12) H(22) 2.8542 no 2_777
H(13) C(3) 3.3729 no 2_766
H(13) C(4) 3.4440 no 2_766
H(13) C(22) 3.5179 no 1_655
H(13) H(3) 3.4192 no 2_766
H(13) H(4) 3.3882 no 2_766
H(13) H(5) 3.3447 no 2_766
H(13) H(22) 3.0373 no 2_777
H(13) H(23) 3.2108 no 1_655
H(13) H(23) 3.5623 no 2_777
H(14) C(15) 3.4597 no 1_655
H(14) C(20) 3.5074 no 1_655
H(14) C(21) 2.8958 no 1_655
H(14) C(22) 3.1238 no 1_655
H(14) H(17) 3.1499 no 1_655
H(14) H(22) 2.8944 no 1_655
H(14) H(23) 3.2449 no 1_655
H(14) H(23) 3.5177 no 2_777
H(15) C(15) 3.2998 no 1_655
H(15) C(16) 3.4754 no 1_655
H(15) H(17) 2.7142 no 1_655
H(15) H(18) 3.0171 no 1_655
H(17) C(12) 3.4616 no 1_455
H(17) H(14) 3.1499 no 1_455
H(17) H(15) 2.7142 no 1_455
H(17) H(18) 2.9818 no 2_667
H(18) I(1) 3.2262 no 2_667
H(18) C(15) 3.4400 no 2_667
H(18) H(15) 3.0171 no 1_455
H(18) H(17) 2.9818 no 2_667
H(18) H(18) 3.3368 no 2_667
H(19) I(2) 3.3706 no 2_667
H(19) C(4) 3.5007 no 1_566
H(19) C(5) 3.4286 no 1_566
H(19) H(5) 3.0674 no 1_566
H(19) H(6) 2.6192 no 1_566
H(19) H(9) 2.9098 no 2_767
H(20) C(5) 3.5842 no 2_767
H(20) C(6) 3.4970 no 2_767
H(20) C(23) 3.2838 no 2_777
H(20) C(24) 3.4737 no 2_777
H(20) H(6) 3.1192 no 1_566
H(20) H(7) 2.9464 no 2_767
H(20) H(8) 3.1614 no 1_566
H(20) H(9) 2.7520 no 2_767
H(20) H(12) 3.3243 no 2_777
H(20) H(24) 3.4057 no 2_777
H(21) C(21) 3.0583 no 2_777
H(21) C(22) 2.7327 no 2_777
H(21) C(23) 3.3121 no 2_777
H(21) H(12) 3.3811 no 2_777
H(21) H(22) 3.2331 no 2_777
H(21) H(23) 2.7195 no 2_777
H(22) C(9) 2.9425 no 2_777
H(22) C(10) 3.0646 no 2_777
H(22) H(12) 2.8542 no 2_777
H(22) H(13) 3.0373 no 2_777
H(22) H(14) 2.8944 no 1_455
H(22) H(21) 3.2331 no 2_777
H(23) C(8) 3.5558 no 2_777
H(23) C(9) 3.3950 no 2_777
H(23) C(10) 3.1701 no 2_777
H(23) C(11) 3.1248 no 2_777
H(23) C(12) 3.3084 no 2_777
H(23) C(13) 3.5092 no 2_777
H(23) H(13) 3.2108 no 1_455
H(23) H(13) 3.5623 no 2_777
H(23) H(14) 3.2449 no 1_455
H(23) H(14) 3.5177 no 2_777
H(23) H(21) 2.7195 no 2_777
H(24) I(1) 3.1497 no 1_565
H(24) C(3) 3.4914 no 2_666
H(24) C(4) 3.3603 no 2_666
H(24) C(5) 3.4921 no 1_565
H(24) H(4) 2.9287 no 2_666
H(24) H(5) 2.6414 no 2_666
H(24) H(7) 2.6049 no 1_565
H(24) H(20) 3.4057 no 2_777
H(25) I(2) 3.2703 no 2_666
H(25) C(5) 3.2111 no 1_565
H(25) C(6) 3.5178 no 2_766
H(25) H(4) 2.9226 no 2_666
H(25) H(6) 2.8650 no 1_565
H(25) H(7) 2.7219 no 1_565
H(25) H(8) 2.9349 no 2_766
H(25) H(9) 3.2508 no 2_766
H(26) I(2) 3.5353 no 2_666
H(26) C(7) 3.5974 no 2_766
H(26) H(3) 3.5303 no 2_766
H(26) H(8) 2.9996 no 2_766
H(26) H(10) 2.9064 no 2_766

loop_
_geom_torsion_atom_site_label_1
_geom_torsion_atom_site_label_2
_geom_torsion_atom_site_label_3
_geom_torsion_atom_site_label_4
_geom_torsion
_geom_torsion_publ_flag
I(1) In(1) P(1) C(8) 82.35(9) no
I(1) In(1) P(1) C(14) -38.21(9) no
I(1) In(1) P(1) C(20) -159.90(7) no
I(1) In(1) C(1) C(2) 32.1(6) no
I(2) In(1) P(1) C(8) -168.79(8) no
I(2) In(1) P(1) C(14) 70.65(9) no
I(2) In(1) P(1) C(20) -51.04(8) no
I(2) In(1) C(1) C(2) -106.1(5) no
P(1) In(1) C(1) C(2) 144.1(4) no
C(1) In(1) P(1) C(8) -47.4(3) no
C(1) In(1) P(1) C(14) -168.0(3) no
C(1) In(1) P(1) C(20) 70.3(3) no
In(1) P(1) C(8) C(9) 123.6(4) no
In(1) P(1) C(8) C(13) -52.2(4) no
In(1) P(1) C(14) C(15) -42.1(6) no
In(1) P(1) C(14) C(19) 138.9(5) no
In(1) P(1) C(20) C(21) 140.6(4) no
In(1) P(1) C(20) C(25) -38.0(5) no
C(8) P(1) C(14) C(15) -164.1(5) no
C(8) P(1) C(14) C(19) 16.9(7) no
C(14) P(1) C(8) C(9) -110.5(5) no
C(14) P(1) C(8) C(13) 73.7(5) no
C(8) P(1) C(20) C(21) -100.1(5) no
C(8) P(1) C(20) C(25) 81.3(5) no
C(20) P(1) C(8) C(9) 3.1(5) no
C(20) P(1) C(8) C(13) -172.6(4) no
C(14) P(1) C(20) C(21) 13.7(5) no
C(14) P(1) C(20) C(25) -164.9(4) no
C(20) P(1) C(14) C(15) 82.1(5) no
C(20) P(1) C(14) C(19) -97.0(6) no
In(1) C(1) C(2) C(3) 53.8(7) no
In(1) C(1) C(2) C(7) -71.0(7) no
C(1) C(2) C(3) C(4) -149.7(7) no
C(1) C(2) C(7) C(6) 158.6(7) no
C(3) C(2) C(7) C(6) 33.6(10) no
C(7) C(2) C(3) C(4) -25.0(9) no
C(2) C(3) C(4) C(5) 29(3) no
C(3) C(4) C(5) C(6) -36(2) no
C(4) C(5) C(6) C(7) 44.9(18) no
C(5) C(6) C(7) C(2) -47.4(18) no
P(1) C(8) C(9) C(10) -176.2(4) no
P(1) C(8) C(13) C(12) 176.3(4) no
C(9) C(8) C(13) C(12) 0.4(9) no
C(13) C(8) C(9) C(10) -0.5(9) no
C(8) C(9) C(10) C(11) 0.4(10) no
C(9) C(10) C(11) C(12) -0.1(11) no
C(10) C(11) C(12) C(13) 0.0(11) no
C(11) C(12) C(13) C(8) -0.2(10) no
P(1) C(14) C(15) C(16) -177.5(5) no
P(1) C(14) C(19) C(18) 177.5(5) no
C(15) C(14) C(19) C(18) -1.6(12) no
C(19) C(14) C(15) C(16) 1.6(12) no
C(14) C(15) C(16) C(17) -2.8(13) no
C(15) C(16) C(17) C(18) 4.0(15) no
C(16) C(17) C(18) C(19) -3.8(14) no
C(17) C(18) C(19) C(14) 2.6(14) no
P(1) C(20) C(21) C(22) -179.8(4) no
P(1) C(20) C(25) C(24) 179.5(5) no
C(21) C(20) C(25) C(24) 0.8(10) no
C(25) C(20) C(21) C(22) -1.2(9) no
C(20) C(21) C(22) C(23) 0.7(9) no
C(21) C(22) C(23) C(24) 0.1(10) no
C(22) C(23) C(24) C(25) -0.5(11) no
C(23) C(24) C(25) C(20) 0.0(12) no
